data_7230011
loop_
_publ_author_name
'Liu, Siyu'
'Guo, Mingming'
'Guo, Huadong'
'Sun, Yingying'
'Guo, Xianmin'
'Sun, Shaowen'
'Alexandrov, Eugeny V.'

_publ_section_title
;
 Structural diversity of six metal--organic frameworks from a rigid
 bisimidazole ligand and their adsorption of organic dyes
;
_journal_issue 8
_journal_name_full 'RSC Advances'
_journal_page_first 4039
_journal_paper_doi 10.1039/C7RA11754J
_journal_volume 8
_journal_year 2018
_chemical_formula_moiety 'C96 H86 Cd3 N14 O22 P2'
_chemical_formula_sum 'C96 H86 Cd3 N14 O22 P2'
_chemical_formula_weight 2186.93
_chemical_melting_point ?
_chemical_name_systematic
;
 ?
;
_space_group_IT_number 2
_symmetry_cell_setting triclinic
_symmetry_space_group_name_Hall '-P 1'
_symmetry_space_group_name_H-M 'P -1'
_atom_sites_solution_hydrogens geom
_atom_sites_solution_primary direct
_atom_sites_solution_secondary difmap
_audit_creation_method SHELXL-97
_audit_update_record
;
2017-09-27 deposited with the CCDC.
2018-01-16 downloaded from the CCDC.
;
_cell_angle_alpha 63.8890(10)
_cell_angle_beta 79.1640(10)
_cell_angle_gamma 72.1500(10)
_cell_formula_units_Z 1
_cell_length_a 10.6823(7)
_cell_length_b 15.8149(9)
_cell_length_c 15.9776(10)
_cell_measurement_reflns_used 8602
_cell_measurement_temperature 120(2)
_cell_measurement_theta_max 26.00
_cell_measurement_theta_min 2.16
_cell_volume 2302.6(2)
_computing_cell_refinement 'Bruker SMART'
_computing_data_collection 'Bruker SMART'
_computing_data_reduction 'Bruker SAINT'
_computing_molecular_graphics SHELXP-97
_computing_publication_material SHELXTL
_computing_structure_refinement 'SHELXL-97 (Sheldrick, 1997)'
_computing_structure_solution 'SHELXS-97 (Sheldrick, 1990)'
_diffrn_ambient_temperature 120(2)
_diffrn_detector_area_resol_mean 9.00cm
_diffrn_measured_fraction_theta_full 0.949
_diffrn_measured_fraction_theta_max 0.949
_diffrn_measurement_device_type 'CCD area detector'
_diffrn_measurement_method 'phi and omega scans'
_diffrn_radiation_monochromator graphite
_diffrn_radiation_source 'fine-focus sealed tube'
_diffrn_radiation_type MoK\a
_diffrn_radiation_wavelength 0.71073
_diffrn_reflns_av_R_equivalents 0.0162
_diffrn_reflns_av_sigmaI/netI 0.0300
_diffrn_reflns_limit_h_max 13
_diffrn_reflns_limit_h_min -13
_diffrn_reflns_limit_k_max 17
_diffrn_reflns_limit_k_min -19
_diffrn_reflns_limit_l_max 12
_diffrn_reflns_limit_l_min -19
_diffrn_reflns_number 13421
_diffrn_reflns_theta_full 26.00
_diffrn_reflns_theta_max 26.00
_diffrn_reflns_theta_min 2.16
_diffrn_standards_decay_% none
_diffrn_standards_interval_count none
_diffrn_standards_interval_time none
_diffrn_standards_number none
_exptl_absorpt_coefficient_mu 0.804
_exptl_absorpt_correction_T_max 0.921
_exptl_absorpt_correction_T_min 0.911
_exptl_absorpt_correction_type empirical
_exptl_absorpt_process_details SADABS
_exptl_crystal_colour colorless
_exptl_crystal_density_diffrn 1.577
_exptl_crystal_density_method 'not measured'
_exptl_crystal_description block
_exptl_crystal_F_000 1110
_exptl_crystal_size_max 0.12
_exptl_crystal_size_mid 0.10
_exptl_crystal_size_min 0.10
_refine_diff_density_max 1.845
_refine_diff_density_min -0.694
_refine_diff_density_rms 0.113
_refine_ls_extinction_method none
_refine_ls_goodness_of_fit_ref 1.061
_refine_ls_hydrogen_treatment constr
_refine_ls_matrix_type full
_refine_ls_number_parameters 619
_refine_ls_number_reflns 8602
_refine_ls_number_restraints 0
_refine_ls_restrained_S_all 1.061
_refine_ls_R_factor_all 0.0578
_refine_ls_R_factor_gt 0.0472
_refine_ls_shift/su_max 0.001
_refine_ls_shift/su_mean 0.000
_refine_ls_structure_factor_coef Fsqd
_refine_ls_weighting_details 'calc w=1/[\s^2^(Fo^2^)+(0.0799P)^2^+3.5394P] where P=(Fo^2^+2Fc^2^)/3'
_refine_ls_weighting_scheme calc
_refine_ls_wR_factor_gt 0.1230
_refine_ls_wR_factor_ref 0.1295
_reflns_number_gt 7281
_reflns_number_total 8602
_reflns_threshold_expression >2sigma(I)
_cod_data_source_file c7ra11754j2.cif
_cod_data_source_block 5
_cod_depositor_comments
;
The following automatic conversions were performed:

'_chemical_melting_point' value 'not measured' was changed to '?' -
the value is undefined or not given.

Automatic conversion script
Id: cif_fix_values 4973 2017-02-22 13:04:09Z antanas 
;
_cod_original_sg_symbol_H-M p-1
_cod_database_code 7230011

loop_
_symmetry_equiv_pos_as_xyz
'x, y, z'
'-x, -y, -z'

loop_
_atom_site_label
_atom_site_type_symbol
_atom_site_fract_x
_atom_site_fract_y
_atom_site_fract_z
_atom_site_U_iso_or_equiv
_atom_site_adp_type
_atom_site_occupancy
_atom_site_symmetry_multiplicity
_atom_site_calc_flag
_atom_site_refinement_flags
C1 C 0.5498(4) -0.3761(3) 0.0822(3) 0.0223(8) Uani 1 1 d .
C2 C 0.4848(4) -0.2980(3) 0.1189(3) 0.0220(8) Uani 1 1 d .
C3 C 0.5612(4) -0.2471(3) 0.1295(3) 0.0284(9) Uani 1 1 d .
H3 H 0.6505 -0.2587 0.1111 0.034 Uiso 1 1 calc R
C4 C 0.5057(4) -0.1788(3) 0.1673(3) 0.0296(9) Uani 1 1 d .
H4 H 0.5577 -0.1452 0.1745 0.035 Uiso 1 1 calc R
C5 C 0.3708(4) -0.1610(3) 0.1945(3) 0.0212(7) Uani 1 1 d .
C6 C 0.2944(4) -0.2114(3) 0.1836(3) 0.0240(8) Uani 1 1 d .
H6 H 0.2049 -0.1995 0.2013 0.029 Uiso 1 1 calc R
C7 C 0.3515(4) -0.2804(3) 0.1458(3) 0.0238(8) Uani 1 1 d .
H7 H 0.2999 -0.3145 0.1388 0.029 Uiso 1 1 calc R
C8 C 0.2521(4) 0.0448(3) 0.1537(3) 0.0237(8) Uani 1 1 d .
C9 C 0.2367(5) 0.1264(3) 0.1728(3) 0.0381(11) Uani 1 1 d .
H9 H 0.2671 0.1184 0.2273 0.046 Uiso 1 1 calc R
C10 C 0.1774(4) 0.2172(3) 0.1113(3) 0.0299(9) Uani 1 1 d .
H10 H 0.1696 0.2705 0.1244 0.036 Uiso 1 1 calc R
C11 C 0.1289(4) 0.2322(3) 0.0309(3) 0.0229(8) Uani 1 1 d .
C12 C 0.1490(5) 0.1527(3) 0.0089(3) 0.0339(10) Uani 1 1 d .
H12 H 0.1201 0.1617 -0.0465 0.041 Uiso 1 1 calc R
C13 C 0.2118(5) 0.0603(3) 0.0694(3) 0.0314(9) Uani 1 1 d .
H13 H 0.2272 0.0080 0.0532 0.038 Uiso 1 1 calc R
C14 C 0.0529(4) 0.3324(3) -0.0318(3) 0.0273(8) Uani 1 1 d .
C15 C 0.1644(4) -0.0924(3) 0.3204(3) 0.0228(8) Uani 1 1 d .
C16 C 0.0484(4) -0.0861(3) 0.2868(3) 0.0290(9) Uani 1 1 d .
H16 H 0.0482 -0.0793 0.2259 0.035 Uiso 1 1 calc R
C17 C -0.0658(4) -0.0903(3) 0.3442(3) 0.0298(9) Uani 1 1 d .
H17 H -0.1426 -0.0863 0.3217 0.036 Uiso 1 1 calc R
C18 C -0.0671(4) -0.1003(3) 0.4350(3) 0.0257(8) Uani 1 1 d .
C19 C 0.0473(4) -0.1060(3) 0.4692(3) 0.0293(9) Uani 1 1 d .
H19 H 0.0468 -0.1127 0.5301 0.035 Uiso 1 1 calc R
C20 C 0.1624(4) -0.1018(3) 0.4116(3) 0.0263(8) Uani 1 1 d .
H20 H 0.2389 -0.1052 0.4341 0.032 Uiso 1 1 calc R
C21 C -0.1947(4) -0.1012(3) 0.4962(3) 0.0257(8) Uani 1 1 d .
C22 C 0.6745(4) -0.3437(3) -0.1729(3) 0.0327(9) Uani 1 1 d .
H22 H 0.6219 -0.3032 -0.1447 0.039 Uiso 1 1 calc R
C23 C 0.6682(4) -0.3297(4) -0.2617(3) 0.0344(10) Uani 1 1 d .
H23 H 0.6130 -0.2784 -0.3060 0.041 Uiso 1 1 calc R
C24 C 0.8202(4) -0.4630(3) -0.1924(3) 0.0250(8) Uani 1 1 d .
H24 H 0.8875 -0.5195 -0.1822 0.030 Uiso 1 1 calc R
C25 C 0.7850(4) -0.4269(4) -0.3547(4) 0.0414(12) Uani 1 1 d .
C26 C 0.8069(6) -0.5139(5) -0.3514(5) 0.0538(15) Uani 1 1 d .
H26 H 0.8079 -0.5667 -0.2939 0.065 Uiso 1 1 calc R
C27 C 0.8314(5) -0.5300(3) -0.4424(4) 0.0474(14) Uani 1 1 d .
C28 C 0.8268(5) -0.4483(4) -0.5211(4) 0.0456(13) Uani 1 1 d .
C29 C 0.8070(6) -0.3560(4) -0.5276(4) 0.0484(13) Uani 1 1 d .
H29 H 0.8097 -0.3039 -0.5853 0.058 Uiso 1 1 calc R
C30 C 0.7833(5) -0.3431(5) -0.4467(4) 0.0497(14) Uani 1 1 d .
H30 H 0.7658 -0.2807 -0.4492 0.060 Uiso 1 1 calc R
C31 C 0.8505(6) -0.6242(4) -0.4312(4) 0.0513(13) Uani 1 1 d .
H31 H 0.8511 -0.6749 -0.3722 0.062 Uiso 1 1 calc R
C32 C 0.8683(6) -0.6403(4) -0.5100(4) 0.0448(12) Uani 1 1 d .
H32 H 0.8823 -0.7026 -0.5069 0.054 Uiso 1 1 calc R
C33 C 0.8647(5) -0.5533(6) -0.6029(5) 0.0555(17) Uani 1 1 d .
C34 C 0.8504(5) -0.4698(4) -0.6066(4) 0.0478(13) Uani 1 1 d .
H34 H 0.8545 -0.4188 -0.6649 0.057 Uiso 1 1 calc R
C35 C 0.8302(4) -0.5178(4) -0.7683(3) 0.0323(9) Uani 1 1 d .
H35 H 0.7785 -0.4543 -0.7847 0.039 Uiso 1 1 calc R
C36 C 0.9531(4) -0.6618(4) -0.6861(3) 0.0328(9) Uani 1 1 d .
H36 H 1.0008 -0.7151 -0.6386 0.039 Uiso 1 1 calc R
C37 C 0.9390(4) -0.6550(3) -0.7718(3) 0.0284(9) Uani 1 1 d .
H37 H 0.9763 -0.7043 -0.7926 0.034 Uiso 1 1 calc R
C38 C -0.3460(4) 0.2646(3) 0.3544(3) 0.0333(10) Uani 1 1 d .
H38 H -0.3005 0.3054 0.3058 0.040 Uiso 1 1 calc R
C39 C -0.3460(4) 0.1731(3) 0.3707(3) 0.0272(8) Uani 1 1 d .
H39 H -0.2981 0.1397 0.3346 0.033 Uiso 1 1 calc R
C40 C -0.4744(4) 0.2056(3) 0.4792(3) 0.0253(8) Uani 1 1 d .
H40 H -0.5323 0.2010 0.5314 0.030 Uiso 1 1 calc R
C41 C -0.4537(4) 0.3723(4) 0.4379(4) 0.0365(11) Uani 1 1 d .
C42 C -0.4623(5) 0.3695(3) 0.5228(3) 0.0355(10) Uani 1 1 d .
H42 H -0.4482 0.3091 0.5733 0.043 Uiso 1 1 calc R
C43 C -0.4928(4) 0.4564(4) 0.5411(3) 0.0343(10) Uani 1 1 d .
C44 C -0.5020(5) 0.4522(3) 0.6287(3) 0.0355(10) Uani 1 1 d .
H44 H -0.4911 0.3924 0.6798 0.043 Uiso 1 1 calc R
C45 C -0.5273(5) 0.5363(3) 0.6422(3) 0.0356(10) Uani 1 1 d .
H45 H -0.5320 0.5338 0.7019 0.043 Uiso 1 1 calc R
C46 C -0.1582(9) 0.1039(13) 0.0767(7) 0.159(7) Uani 1 1 d .
H46A H -0.1621 0.1720 0.0507 0.239 Uiso 1 1 calc R
H46B H -0.1417 0.0821 0.0273 0.239 Uiso 1 1 calc R
H46C H -0.0886 0.0681 0.1188 0.239 Uiso 1 1 calc R
C47 C -0.3832(8) 0.1649(6) 0.1362(5) 0.084(2) Uani 1 1 d .
H47A H -0.3589 0.2255 0.1026 0.126 Uiso 1 1 calc R
H47B H -0.3998 0.1524 0.2012 0.126 Uiso 1 1 calc R
H47C H -0.4613 0.1684 0.1120 0.126 Uiso 1 1 calc R
C48 C -0.2961(8) -0.0022(6) 0.1683(6) 0.074(2) Uani 1 1 d .
H48 H -0.3739 -0.0120 0.2042 0.089 Uiso 1 1 calc R
N1 N 0.7711(3) -0.4274(3) -0.1298(2) 0.0253(7) Uani 1 1 d .
N2 N 0.7610(3) -0.4074(3) -0.2735(2) 0.0278(7) Uani 1 1 d .
N3 N 0.8840(4) -0.5756(3) -0.6840(3) 0.0373(9) Uani 1 1 d .
N4 N 0.8617(3) -0.5649(3) -0.8233(2) 0.0269(7) Uani 1 1 d .
N5 N -0.4275(3) 0.1364(2) 0.4488(2) 0.0225(7) Uani 1 1 d .
N6 N -0.4271(3) 0.2846(3) 0.4243(3) 0.0303(8) Uani 1 1 d .
N7 N -0.2786(5) 0.0883(4) 0.1253(4) 0.0520(11) Uani 1 1 d .
O1 O 0.4835(3) -0.4308(2) 0.0860(2) 0.0367(7) Uani 1 1 d .
O2 O 0.6677(3) -0.3795(2) 0.0518(2) 0.0296(6) Uani 1 1 d .
O3 O 0.0246(3) 0.39906(19) -0.00027(19) 0.0231(6) Uani 1 1 d .
O4 O 0.0242(5) 0.3445(2) -0.1075(3) 0.0576(12) Uani 1 1 d .
O5 O -0.2985(3) -0.0768(2) 0.4546(2) 0.0298(6) Uani 1 1 d .
O6 O -0.1877(3) -0.1260(2) 0.5809(2) 0.0363(7) Uani 1 1 d .
O7 O 0.4167(3) -0.0754(2) 0.2969(2) 0.0273(6) Uani 1 1 d .
O8 O -0.2119(10) -0.0723(6) 0.1614(7) 0.170(5) Uani 1 1 d .
OW1 O 0.6625(3) -0.5844(2) 0.0558(2) 0.0324(7) Uani 1 1 d .
OW2 O -0.4279(3) -0.0629(2) 0.64884(19) 0.0243(6) Uani 1 1 d .
OW3 O 0.0147(7) 0.2495(4) -0.2183(5) 0.101(2) Uani 1 1 d .
P1 P 0.31116(9) -0.07292(7) 0.24543(7) 0.0216(2) Uani 1 1 d .
Cd1 Cd 0.82554(2) -0.497681(19) 0.020441(18) 0.02061(10) Uani 1 1 d .
Cd2 Cd -0.5000 0.0000 0.5000 0.01875(11) Uani 1 2 d S

loop_
_atom_site_aniso_label
_atom_site_aniso_U_11
_atom_site_aniso_U_22
_atom_site_aniso_U_33
_atom_site_aniso_U_23
_atom_site_aniso_U_13
_atom_site_aniso_U_12
C1 0.0188(18) 0.0228(18) 0.0213(18) -0.0106(15) 0.0020(14) 0.0004(15)
C2 0.0205(18) 0.0207(18) 0.0203(18) -0.0093(15) 0.0006(14) 0.0013(14)
C3 0.0212(19) 0.031(2) 0.036(2) -0.0214(18) 0.0096(16) -0.0063(16)
C4 0.023(2) 0.031(2) 0.041(2) -0.0238(19) 0.0039(17) -0.0060(16)
C5 0.0193(18) 0.0175(17) 0.0236(18) -0.0106(15) 0.0035(14) 0.0002(14)
C6 0.0171(18) 0.0276(19) 0.0260(19) -0.0148(16) 0.0031(14) -0.0005(15)
C7 0.0201(18) 0.0238(18) 0.030(2) -0.0150(16) 0.0015(15) -0.0049(15)
C8 0.0208(18) 0.0205(18) 0.029(2) -0.0145(16) -0.0023(15) 0.0031(14)
C9 0.045(3) 0.033(2) 0.042(3) -0.023(2) -0.021(2) 0.005(2)
C10 0.032(2) 0.0226(19) 0.040(2) -0.0216(18) -0.0095(18) 0.0043(16)
C11 0.0226(19) 0.0183(18) 0.029(2) -0.0138(16) 0.0040(15) -0.0038(15)
C12 0.049(3) 0.026(2) 0.029(2) -0.0158(18) -0.0044(19) -0.0024(19)
C13 0.043(3) 0.0218(19) 0.032(2) -0.0176(17) -0.0029(18) -0.0019(18)
C14 0.032(2) 0.0218(19) 0.029(2) -0.0137(17) -0.0034(17) -0.0030(16)
C15 0.0144(17) 0.0250(19) 0.0271(19) -0.0144(16) -0.0002(14) 0.0025(14)
C16 0.0206(19) 0.043(2) 0.030(2) -0.0261(19) -0.0041(16) 0.0022(17)
C17 0.0144(18) 0.040(2) 0.040(2) -0.026(2) -0.0064(16) 0.0022(16)
C18 0.0162(18) 0.029(2) 0.031(2) -0.0158(17) -0.0021(15) 0.0008(15)
C19 0.0199(19) 0.042(2) 0.0227(19) -0.0142(18) -0.0021(15) -0.0021(17)
C20 0.0154(18) 0.034(2) 0.029(2) -0.0167(17) -0.0043(15) 0.0016(15)
C21 0.0156(18) 0.0255(19) 0.032(2) -0.0131(17) -0.0019(15) 0.0018(15)
C22 0.027(2) 0.038(2) 0.038(2) -0.026(2) -0.0096(18) 0.0043(18)
C23 0.027(2) 0.044(3) 0.035(2) -0.024(2) -0.0093(18) 0.0036(18)
C24 0.0201(18) 0.032(2) 0.031(2) -0.0204(17) 0.0020(15) -0.0067(16)
C25 0.020(2) 0.084(4) 0.046(3) -0.048(3) 0.0087(19) -0.021(2)
C26 0.042(3) 0.073(4) 0.073(4) -0.053(3) 0.015(3) -0.026(3)
C27 0.023(2) 0.024(2) 0.082(4) -0.004(2) -0.019(2) -0.0052(18)
C28 0.022(2) 0.043(3) 0.051(3) 0.009(2) -0.018(2) -0.0125(19)
C29 0.046(3) 0.052(3) 0.047(3) -0.022(3) -0.007(2) -0.008(2)
C30 0.028(2) 0.084(4) 0.040(3) -0.033(3) -0.007(2) -0.005(3)
C31 0.066(4) 0.047(3) 0.044(3) -0.023(2) 0.001(3) -0.015(3)
C32 0.052(3) 0.048(3) 0.038(3) -0.021(2) 0.001(2) -0.015(2)
C33 0.020(2) 0.112(5) 0.076(4) -0.079(4) 0.012(2) -0.020(3)
C34 0.032(3) 0.044(3) 0.048(3) -0.005(2) -0.002(2) -0.005(2)
C35 0.020(2) 0.044(2) 0.041(2) -0.028(2) 0.0057(17) -0.0082(18)
C36 0.023(2) 0.050(3) 0.026(2) -0.0141(19) -0.0004(16) -0.0132(19)
C37 0.027(2) 0.031(2) 0.029(2) -0.0130(17) 0.0001(16) -0.0097(17)
C38 0.020(2) 0.032(2) 0.052(3) -0.021(2) 0.0066(18) -0.0119(17)
C39 0.0218(19) 0.030(2) 0.034(2) -0.0174(18) 0.0041(16) -0.0090(16)
C40 0.0142(17) 0.033(2) 0.031(2) -0.0168(17) -0.0060(15) 0.0001(15)
C41 0.018(2) 0.040(2) 0.068(3) -0.038(2) -0.007(2) -0.0028(17)
C42 0.030(2) 0.031(2) 0.037(2) -0.0043(19) -0.0075(18) -0.0085(18)
C43 0.025(2) 0.046(3) 0.0210(19) 0.0053(19) -0.0078(16) -0.0193(19)
C44 0.040(3) 0.030(2) 0.034(2) -0.0069(19) -0.0056(19) -0.0134(19)
C45 0.034(2) 0.038(2) 0.037(2) -0.015(2) -0.0003(19) -0.015(2)
C46 0.050(5) 0.294(19) 0.060(5) -0.007(8) -0.001(4) -0.043(8)
C47 0.076(5) 0.079(5) 0.054(4) -0.009(4) 0.002(3) 0.007(4)
C48 0.065(4) 0.085(5) 0.082(5) -0.051(4) -0.030(4) 0.010(4)
N1 0.0174(15) 0.0303(17) 0.0298(17) -0.0174(15) -0.0017(13) -0.0006(13)
N2 0.0174(16) 0.042(2) 0.0316(18) -0.0227(16) 0.0015(13) -0.0086(14)
N3 0.0226(18) 0.073(3) 0.032(2) -0.034(2) 0.0082(15) -0.0198(19)
N4 0.0262(17) 0.0345(18) 0.0240(17) -0.0171(15) 0.0058(13) -0.0098(15)
N5 0.0166(15) 0.0250(16) 0.0276(17) -0.0129(14) -0.0030(12) -0.0035(12)
N6 0.0190(17) 0.0286(18) 0.050(2) -0.0215(17) -0.0065(15) -0.0038(14)
N7 0.043(3) 0.059(3) 0.054(3) -0.027(2) -0.006(2) -0.005(2)
O1 0.0277(16) 0.0431(18) 0.053(2) -0.0358(16) 0.0043(14) -0.0077(14)
O2 0.0236(15) 0.0292(15) 0.0399(17) -0.0226(13) 0.0063(12) -0.0036(12)
O3 0.0194(13) 0.0218(13) 0.0289(14) -0.0153(11) -0.0004(11) 0.0008(10)
O4 0.102(3) 0.0289(17) 0.042(2) -0.0192(15) -0.038(2) 0.0112(19)
O5 0.0157(13) 0.0380(16) 0.0417(17) -0.0264(14) 0.0015(12) -0.0013(12)
O6 0.0210(15) 0.0464(18) 0.0321(16) -0.0131(14) 0.0000(12) -0.0014(13)
O7 0.0212(14) 0.0287(14) 0.0350(15) -0.0202(13) -0.0012(11) 0.0001(11)
O8 0.209(9) 0.146(6) 0.178(8) -0.140(6) -0.132(7) 0.105(7)
OW1 0.0280(16) 0.0312(15) 0.0401(17) -0.0184(14) 0.0018(13) -0.0069(12)
OW2 0.0205(13) 0.0271(14) 0.0264(14) -0.0134(12) -0.0004(11) -0.0043(11)
OW3 0.119(5) 0.089(4) 0.126(5) -0.077(4) -0.066(4) 0.018(3)
P1 0.0168(4) 0.0234(5) 0.0247(5) -0.0152(4) 0.0008(4) 0.0015(4)
Cd1 0.01649(15) 0.02306(16) 0.02342(16) -0.01457(12) 0.00114(10) -0.00028(11)
Cd2 0.01187(18) 0.0219(2) 0.0229(2) -0.01006(15) -0.00036(13) -0.00385(14)

loop_
_atom_type_symbol
_atom_type_description
_atom_type_scat_dispersion_real
_atom_type_scat_dispersion_imag
_atom_type_scat_source
C C 0.0033 0.0016 'International Tables Vol C Tables 4.2.6.8 and 6.1.1.4'
H H 0.0000 0.0000 'International Tables Vol C Tables 4.2.6.8 and 6.1.1.4'
N N 0.0061 0.0033 'International Tables Vol C Tables 4.2.6.8 and 6.1.1.4'
O O 0.0106 0.0060 'International Tables Vol C Tables 4.2.6.8 and 6.1.1.4'
P P 0.1023 0.0942 'International Tables Vol C Tables 4.2.6.8 and 6.1.1.4'
Cd Cd -0.8075 1.2024 'International Tables Vol C Tables 4.2.6.8 and 6.1.1.4'

loop_
_geom_angle_atom_site_label_1
_geom_angle_atom_site_label_2
_geom_angle_atom_site_label_3
_geom_angle
_geom_angle_site_symmetry_1
_geom_angle_site_symmetry_3
O1 C1 O2 126.5(4) . .
O1 C1 C2 118.3(3) . .
O2 C1 C2 115.2(3) . .
C3 C2 C7 119.8(3) . .
C3 C2 C1 119.3(3) . .
C7 C2 C1 120.8(4) . .
C2 C3 C4 120.6(4) . .
C2 C3 H3 119.7 . .
C4 C3 H3 119.7 . .
C3 C4 C5 119.7(4) . .
C3 C4 H4 120.2 . .
C5 C4 H4 120.2 . .
C6 C5 C4 119.7(3) . .
C6 C5 P1 124.7(3) . .
C4 C5 P1 115.5(3) . .
C5 C6 C7 120.2(4) . .
C5 C6 H6 119.9 . .
C7 C6 H6 119.9 . .
C2 C7 C6 120.0(4) . .
C2 C7 H7 120.0 . .
C6 C7 H7 120.0 . .
C13 C8 C9 118.2(4) . .
C13 C8 P1 124.8(3) . .
C9 C8 P1 116.8(3) . .
C10 C9 C8 120.1(4) . .
C10 C9 H9 119.9 . .
C8 C9 H9 119.9 . .
C9 C10 C11 121.9(4) . .
C9 C10 H10 119.0 . .
C11 C10 H10 119.0 . .
C10 C11 C12 118.5(4) . .
C10 C11 C14 120.9(3) . .
C12 C11 C14 120.6(4) . .
C13 C12 C11 120.3(4) . .
C13 C12 H12 119.9 . .
C11 C12 H12 119.9 . .
C12 C13 C8 120.7(4) . .
C12 C13 H13 119.6 . .
C8 C13 H13 119.6 . .
O4 C14 O3 125.2(4) . .
O4 C14 C11 118.6(4) . .
O3 C14 C11 116.3(3) . .
C20 C15 C16 119.2(4) . .
C20 C15 P1 118.2(3) . .
C16 C15 P1 122.1(3) . .
C17 C16 C15 119.9(4) . .
C17 C16 H16 120.1 . .
C15 C16 H16 120.1 . .
C16 C17 C18 120.7(4) . .
C16 C17 H17 119.6 . .
C18 C17 H17 119.6 . .
C17 C18 C19 120.0(4) . .
C17 C18 C21 120.0(4) . .
C19 C18 C21 119.9(4) . .
C20 C19 C18 119.5(4) . .
C20 C19 H19 120.3 . .
C18 C19 H19 120.3 . .
C19 C20 C15 120.7(4) . .
C19 C20 H20 119.6 . .
C15 C20 H20 119.6 . .
O6 C21 O5 126.6(4) . .
O6 C21 C18 117.8(3) . .
O5 C21 C18 115.7(4) . .
C23 C22 N1 109.7(4) . .
C23 C22 H22 125.1 . .
N1 C22 H22 125.1 . .
C22 C23 N2 105.8(4) . .
C22 C23 H23 127.1 . .
N2 C23 H23 127.1 . .
N1 C24 N2 111.5(4) . .
N1 C24 H24 124.3 . .
N2 C24 H24 124.3 . .
C26 C25 N2 123.0(6) . .
C26 C25 C30 119.4(5) . .
N2 C25 C30 117.6(5) . .
C25 C26 C27 120.5(6) . .
C25 C26 H26 119.8 . .
C27 C26 H26 119.8 . .
C28 C27 C31 129.8(7) . .
C28 C27 C26 114.3(5) . .
C31 C27 C26 115.8(5) . .
C27 C28 C29 127.0(6) . .
C27 C28 C34 111.2(5) . .
C29 C28 C34 121.7(5) . .
C30 C29 C28 117.6(6) . .
C30 C29 H29 121.2 . .
C28 C29 H29 121.2 . .
C29 C30 C25 121.1(6) . .
C29 C30 H30 119.5 . .
C25 C30 H30 119.5 . .
C32 C31 C27 117.2(6) . .
C32 C31 H31 121.4 . .
C27 C31 H31 121.4 . .
C31 C32 C33 117.7(5) . .
C31 C32 H32 121.2 . .
C33 C32 H32 121.2 . .
C34 C33 N3 124.4(7) . .
C34 C33 C32 120.8(5) . .
N3 C33 C32 114.7(5) . .
C33 C34 C28 123.2(5) . .
C33 C34 H34 118.4 . .
C28 C34 H34 118.4 . .
N4 C35 N3 110.5(4) . .
N4 C35 H35 124.8 . .
N3 C35 H35 124.8 . .
N3 C36 C37 106.1(4) . .
N3 C36 H36 127.0 . .
C37 C36 H36 127.0 . .
C36 C37 N4 110.4(4) . .
C36 C37 H37 124.8 . .
N4 C37 H37 124.8 . .
C39 C38 N6 105.7(4) . .
C39 C38 H38 127.2 . .
N6 C38 H38 127.2 . .
C38 C39 N5 110.2(4) . .
C38 C39 H39 124.9 . .
N5 C39 H39 124.9 . .
N5 C40 N6 111.0(4) . .
N5 C40 H40 124.5 . .
N6 C40 H40 124.5 . .
C42 C41 N6 120.8(5) . .
C42 C41 C45 120.4(4) . 2_466
N6 C41 C45 118.8(4) . 2_466
C41 C42 C43 123.2(4) . .
C41 C42 H42 118.4 . .
C43 C42 H42 118.4 . .
C44 C43 C43 124.2(6) . 2_466
C44 C43 C42 122.5(4) . .
C43 C43 C42 113.3(5) 2_466 .
C43 C44 C45 120.3(4) . .
C43 C44 H44 119.8 . .
C45 C44 H44 119.8 . .
C44 C45 C41 118.5(4) . 2_466
C44 C45 H45 120.8 . .
C41 C45 H45 120.8 2_466 .
N7 C46 H46A 109.5 . .
N7 C46 H46B 109.5 . .
H46A C46 H46B 109.5 . .
N7 C46 H46C 109.5 . .
H46A C46 H46C 109.5 . .
H46B C46 H46C 109.5 . .
N7 C47 H47A 109.5 . .
N7 C47 H47B 109.5 . .
H47A C47 H47B 109.5 . .
N7 C47 H47C 109.5 . .
H47A C47 H47C 109.5 . .
H47B C47 H47C 109.5 . .
O8 C48 N7 121.7(10) . .
O8 C48 H48 119.2 . .
N7 C48 H48 119.2 . .
C24 N1 C22 105.8(3) . .
C24 N1 Cd1 125.7(3) . .
C22 N1 Cd1 128.3(3) . .
C24 N2 C23 107.1(3) . .
C24 N2 C25 126.6(4) . .
C23 N2 C25 126.2(4) . .
C36 N3 C35 107.9(4) . .
C36 N3 C33 124.7(5) . .
C35 N3 C33 127.2(5) . .
C35 N4 C37 105.1(4) . .
C35 N4 Cd1 125.9(3) . 1_554
C37 N4 Cd1 128.1(3) . 1_554
C40 N5 C39 105.5(3) . .
C40 N5 Cd2 125.2(3) . .
C39 N5 Cd2 128.3(3) . .
C40 N6 C38 107.6(3) . .
C40 N6 C41 126.5(4) . .
C38 N6 C41 125.9(4) . .
C48 N7 C46 120.2(9) . .
C48 N7 C47 117.3(6) . .
C46 N7 C47 122.4(9) . .
C1 O2 Cd1 130.6(3) . .
C14 O3 Cd1 131.5(3) . 1_465
C14 O3 Cd1 123.3(3) . 2_655
Cd1 O3 Cd1 99.68(10) 1_465 2_655
C21 O5 Cd2 123.2(3) . .
O7 P1 C8 112.90(18) . .
O7 P1 C15 111.23(18) . .
C8 P1 C15 102.54(18) . .
O7 P1 C5 110.52(17) . .
C8 P1 C5 108.22(18) . .
C15 P1 C5 111.16(18) . .
N1 Cd1 O2 90.85(12) . .
N1 Cd1 N4 175.02(12) . 1_556
O2 Cd1 N4 85.10(12) . 1_556
N1 Cd1 O3 96.59(11) . 1_645
O2 Cd1 O3 164.08(10) . 1_645
N4 Cd1 O3 88.05(11) 1_556 1_645
N1 Cd1 OW1 87.50(12) . .
O2 Cd1 OW1 88.02(10) . .
N4 Cd1 OW1 89.45(12) 1_556 .
O3 Cd1 OW1 106.30(10) 1_645 .
N1 Cd1 O3 96.73(11) . 2_655
O2 Cd1 O3 84.85(10) . 2_655
N4 Cd1 O3 85.82(11) 1_556 2_655
O3 Cd1 O3 80.32(10) 1_645 2_655
OW1 Cd1 O3 171.76(9) . 2_655
N5 Cd2 N5 180.00(8) 2_456 .
N5 Cd2 O5 89.04(11) 2_456 2_456
N5 Cd2 O5 90.96(11) . 2_456
N5 Cd2 O5 90.96(11) 2_456 .
N5 Cd2 O5 89.04(11) . .
O5 Cd2 O5 180.00(16) 2_456 .
N5 Cd2 OW2 94.10(11) 2_456 2_456
N5 Cd2 OW2 85.90(11) . 2_456
O5 Cd2 OW2 88.91(10) 2_456 2_456
O5 Cd2 OW2 91.09(10) . 2_456
N5 Cd2 OW2 85.90(11) 2_456 .
N5 Cd2 OW2 94.10(11) . .
O5 Cd2 OW2 91.09(10) 2_456 .
O5 Cd2 OW2 88.91(10) . .
OW2 Cd2 OW2 180.00(7) 2_456 .

loop_
_geom_bond_atom_site_label_1
_geom_bond_atom_site_label_2
_geom_bond_distance
_geom_bond_site_symmetry_2
C1 O1 1.253(5) .
C1 O2 1.256(5) .
C1 C2 1.520(5) .
C2 C3 1.385(6) .
C2 C7 1.387(5) .
C3 C4 1.388(6) .
C3 H3 0.9300 .
C4 C5 1.403(6) .
C4 H4 0.9300 .
C5 C6 1.382(6) .
C5 P1 1.807(4) .
C6 C7 1.401(5) .
C6 H6 0.9300 .
C7 H7 0.9300 .
C8 C13 1.387(6) .
C8 C9 1.408(6) .
C8 P1 1.800(4) .
C9 C10 1.365(6) .
C9 H9 0.9300 .
C10 C11 1.372(6) .
C10 H10 0.9300 .
C11 C12 1.395(6) .
C11 C14 1.514(6) .
C12 C13 1.385(6) .
C12 H12 0.9300 .
C13 H13 0.9300 .
C14 O4 1.221(5) .
C14 O3 1.294(5) .
C15 C20 1.394(6) .
C15 C16 1.402(6) .
C15 P1 1.803(4) .
C16 C17 1.381(6) .
C16 H16 0.9300 .
C17 C18 1.387(6) .
C17 H17 0.9300 .
C18 C19 1.392(6) .
C18 C21 1.521(5) .
C19 C20 1.391(6) .
C19 H19 0.9300 .
C20 H20 0.9300 .
C21 O6 1.242(5) .
C21 O5 1.270(5) .
C22 C23 1.349(6) .
C22 N1 1.385(5) .
C22 H22 0.9300 .
C23 N2 1.383(6) .
C23 H23 0.9300 .
C24 N1 1.307(5) .
C24 N2 1.348(6) .
C24 H24 0.9300 .
C25 C26 1.301(8) .
C25 N2 1.423(6) .
C25 C30 1.482(9) .
C26 C27 1.546(9) .
C26 H26 0.9300 .
C27 C28 1.345(7) .
C27 C31 1.373(8) .
C28 C29 1.368(8) .
C28 C34 1.508(9) .
C29 C30 1.361(8) .
C29 H29 0.9300 .
C30 H30 0.9300 .
C31 C32 1.360(8) .
C31 H31 0.9300 .
C32 C33 1.513(9) .
C32 H32 0.9300 .
C33 C34 1.257(9) .
C33 N3 1.450(6) .
C34 H34 0.9300 .
C35 N4 1.325(6) .
C35 N3 1.366(6) .
C35 H35 0.9300 .
C36 N3 1.349(7) .
C36 C37 1.358(6) .
C36 H36 0.9300 .
C37 N4 1.375(6) .
C37 H37 0.9300 .
C38 C39 1.351(6) .
C38 N6 1.371(6) .
C38 H38 0.9300 .
C39 N5 1.384(5) .
C39 H39 0.9300 .
C40 N5 1.312(5) .
C40 N6 1.357(6) .
C40 H40 0.9300 .
C41 C42 1.324(7) .
C41 N6 1.432(6) .
C41 C45 1.435(7) 2_466
C42 C43 1.457(7) .
C42 H42 0.9300 .
C43 C44 1.359(7) .
C43 C43 1.414(8) 2_466
C44 C45 1.377(7) .
C44 H44 0.9300 .
C45 C41 1.435(7) 2_466
C45 H45 0.9300 .
C46 N7 1.403(10) .
C46 H46A 0.9600 .
C46 H46B 0.9600 .
C46 H46C 0.9600 .
C47 N7 1.424(9) .
C47 H47A 0.9600 .
C47 H47B 0.9600 .
C47 H47C 0.9600 .
C48 O8 1.228(9) .
C48 N7 1.343(10) .
C48 H48 0.9300 .
N1 Cd1 2.262(3) .
N4 Cd1 2.299(3) 1_554
N5 Cd2 2.271(3) .
O2 Cd1 2.272(3) .
O3 Cd1 2.320(3) 1_465
O3 Cd1 2.448(3) 2_655
O5 Cd2 2.285(3) .
O7 P1 1.497(3) .
OW1 Cd1 2.376(3) .
OW2 Cd2 2.318(3) .
Cd1 N4 2.299(3) 1_556
Cd1 O3 2.320(3) 1_645
Cd1 O3 2.448(3) 2_655
Cd2 N5 2.271(3) 2_456
Cd2 O5 2.285(3) 2_456
Cd2 OW2 2.318(3) 2_456

loop_
_geom_torsion_atom_site_label_1
_geom_torsion_atom_site_label_2
_geom_torsion_atom_site_label_3
_geom_torsion_atom_site_label_4
_geom_torsion
_geom_torsion_site_symmetry_1
_geom_torsion_site_symmetry_4
O1 C1 C2 C3 169.7(4) . .
O2 C1 C2 C3 -9.4(5) . .
O1 C1 C2 C7 -7.3(6) . .
O2 C1 C2 C7 173.6(4) . .
C7 C2 C3 C4 0.3(6) . .
C1 C2 C3 C4 -176.7(4) . .
C2 C3 C4 C5 -0.3(7) . .
C3 C4 C5 C6 0.0(6) . .
C3 C4 C5 P1 178.5(3) . .
C4 C5 C6 C7 0.3(6) . .
P1 C5 C6 C7 -178.0(3) . .
C3 C2 C7 C6 0.0(6) . .
C1 C2 C7 C6 177.0(4) . .
C5 C6 C7 C2 -0.3(6) . .
C13 C8 C9 C10 3.3(7) . .
P1 C8 C9 C10 -172.0(4) . .
C8 C9 C10 C11 1.3(8) . .
C9 C10 C11 C12 -4.3(7) . .
C9 C10 C11 C14 174.6(4) . .
C10 C11 C12 C13 2.6(7) . .
C14 C11 C12 C13 -176.2(4) . .
C11 C12 C13 C8 2.0(7) . .
C9 C8 C13 C12 -4.9(7) . .
P1 C8 C13 C12 170.0(4) . .
C10 C11 C14 O4 172.1(5) . .
C12 C11 C14 O4 -9.1(7) . .
C10 C11 C14 O3 -7.3(6) . .
C12 C11 C14 O3 171.6(4) . .
C20 C15 C16 C17 -0.6(6) . .
P1 C15 C16 C17 -172.4(3) . .
C15 C16 C17 C18 0.2(7) . .
C16 C17 C18 C19 0.1(7) . .
C16 C17 C18 C21 177.9(4) . .
C17 C18 C19 C20 0.0(7) . .
C21 C18 C19 C20 -177.8(4) . .
C18 C19 C20 C15 -0.4(7) . .
C16 C15 C20 C19 0.7(6) . .
P1 C15 C20 C19 172.8(3) . .
C17 C18 C21 O6 168.5(4) . .
C19 C18 C21 O6 -13.8(6) . .
C17 C18 C21 O5 -11.0(6) . .
C19 C18 C21 O5 166.8(4) . .
N1 C22 C23 N2 1.2(5) . .
N2 C25 C26 C27 179.6(4) . .
C30 C25 C26 C27 0.2(7) . .
C25 C26 C27 C28 -0.4(7) . .
C25 C26 C27 C31 -178.5(5) . .
C31 C27 C28 C29 179.8(5) . .
C26 C27 C28 C29 2.0(7) . .
C31 C27 C28 C34 -1.7(8) . .
C26 C27 C28 C34 -179.5(4) . .
C27 C28 C29 C30 -3.3(8) . .
C34 C28 C29 C30 178.4(5) . .
C28 C29 C30 C25 2.8(8) . .
C26 C25 C30 C29 -1.4(7) . .
N2 C25 C30 C29 179.2(5) . .
C28 C27 C31 C32 0.3(9) . .
C26 C27 C31 C32 178.1(5) . .
C27 C31 C32 C33 -0.4(8) . .
C31 C32 C33 C34 2.5(8) . .
C31 C32 C33 N3 -179.8(5) . .
N3 C33 C34 C28 178.3(4) . .
C32 C33 C34 C28 -4.2(8) . .
C27 C28 C34 C33 3.8(7) . .
C29 C28 C34 C33 -177.7(5) . .
N3 C36 C37 N4 0.1(5) . .
N6 C38 C39 N5 1.0(5) . .
N6 C41 C42 C43 -178.2(4) . .
C45 C41 C42 C43 0.9(7) 2_466 .
C41 C42 C43 C44 179.6(4) . .
C41 C42 C43 C43 -2.3(7) . 2_466
C43 C43 C44 C45 0.2(8) 2_466 .
C42 C43 C44 C45 178.2(4) . .
C43 C44 C45 C41 1.3(7) . 2_466
N2 C24 N1 C22 -0.1(5) . .
N2 C24 N1 Cd1 175.6(2) . .
C23 C22 N1 C24 -0.7(5) . .
C23 C22 N1 Cd1 -176.3(3) . .
N1 C24 N2 C23 0.9(5) . .
N1 C24 N2 C25 -176.6(4) . .
C22 C23 N2 C24 -1.2(5) . .
C22 C23 N2 C25 176.3(4) . .
C26 C25 N2 C24 38.4(7) . .
C30 C25 N2 C24 -142.1(4) . .
C26 C25 N2 C23 -138.6(5) . .
C30 C25 N2 C23 40.8(6) . .
C37 C36 N3 C35 -0.5(5) . .
C37 C36 N3 C33 175.6(4) . .
N4 C35 N3 C36 0.6(5) . .
N4 C35 N3 C33 -175.2(4) . .
C34 C33 N3 C36 149.8(5) . .
C32 C33 N3 C36 -27.8(6) . .
C34 C33 N3 C35 -34.9(7) . .
C32 C33 N3 C35 147.5(5) . .
N3 C35 N4 C37 -0.5(5) . .
N3 C35 N4 Cd1 -170.3(3) . 1_554
C36 C37 N4 C35 0.2(5) . .
C36 C37 N4 Cd1 169.7(3) . 1_554
N6 C40 N5 C39 0.1(4) . .
N6 C40 N5 Cd2 -169.3(2) . .
C38 C39 N5 C40 -0.7(5) . .
C38 C39 N5 Cd2 168.3(3) . .
N5 C40 N6 C38 0.5(5) . .
N5 C40 N6 C41 -177.9(4) . .
C39 C38 N6 C40 -0.9(5) . .
C39 C38 N6 C41 177.6(4) . .
C42 C41 N6 C40 38.2(6) . .
C45 C41 N6 C40 -141.0(4) 2_466 .
C42 C41 N6 C38 -140.0(5) . .
C45 C41 N6 C38 40.9(6) 2_466 .
O8 C48 N7 C46 -4.9(11) . .
O8 C48 N7 C47 178.8(7) . .
O1 C1 O2 Cd1 -14.7(6) . .
C2 C1 O2 Cd1 164.3(2) . .
O4 C14 O3 Cd1 55.1(6) . 1_465
C11 C14 O3 Cd1 -125.6(3) . 1_465
O4 C14 O3 Cd1 -93.1(5) . 2_655
C11 C14 O3 Cd1 86.2(4) . 2_655
O6 C21 O5 Cd2 31.9(6) . .
C18 C21 O5 Cd2 -148.8(3) . .
C13 C8 P1 O7 145.4(4) . .
C9 C8 P1 O7 -39.7(4) . .
C13 C8 P1 C15 -94.9(4) . .
C9 C8 P1 C15 80.1(4) . .
C13 C8 P1 C5 22.7(4) . .
C9 C8 P1 C5 -162.4(3) . .
C20 C15 P1 O7 3.3(4) . .
C16 C15 P1 O7 175.2(3) . .
C20 C15 P1 C8 -117.6(3) . .
C16 C15 P1 C8 54.2(4) . .
C20 C15 P1 C5 126.9(3) . .
C16 C15 P1 C5 -61.2(4) . .
C6 C5 P1 O7 146.9(3) . .
C4 C5 P1 O7 -31.4(4) . .
C6 C5 P1 C8 -89.0(4) . .
C4 C5 P1 C8 92.7(3) . .
C6 C5 P1 C15 22.9(4) . .
C4 C5 P1 C15 -155.5(3) . .
C24 N1 Cd1 O2 -174.8(3) . .
C22 N1 Cd1 O2 0.0(4) . .
C24 N1 Cd1 N4 -139.1(13) . 1_556
C22 N1 Cd1 N4 35.7(16) . 1_556
C24 N1 Cd1 O3 19.3(3) . 1_645
C22 N1 Cd1 O3 -165.9(4) . 1_645
C24 N1 Cd1 OW1 -86.8(3) . .
C22 N1 Cd1 OW1 88.0(4) . .
C24 N1 Cd1 O3 100.3(3) . 2_655
C22 N1 Cd1 O3 -84.9(4) . 2_655
C1 O2 Cd1 N1 92.3(4) . .
C1 O2 Cd1 N4 -84.7(4) . 1_556
C1 O2 Cd1 O3 -149.6(4) . 1_645
C1 O2 Cd1 OW1 4.9(3) . .
C1 O2 Cd1 O3 -171.0(4) . 2_655
C40 N5 Cd2 N5 -39(100) . 2_456
C39 N5 Cd2 N5 154(100) . 2_456
C40 N5 Cd2 O5 24.8(3) . 2_456
C39 N5 Cd2 O5 -142.2(3) . 2_456
C40 N5 Cd2 O5 -155.2(3) . .
C39 N5 Cd2 O5 37.8(3) . .
C40 N5 Cd2 OW2 113.6(3) . 2_456
C39 N5 Cd2 OW2 -53.3(3) . 2_456
C40 N5 Cd2 OW2 -66.4(3) . .
C39 N5 Cd2 OW2 126.7(3) . .
C21 O5 Cd2 N5 -109.3(3) . 2_456
C21 O5 Cd2 N5 70.7(3) . .
C21 O5 Cd2 O5 67(100) . 2_456
C21 O5 Cd2 OW2 156.6(3) . 2_456
C21 O5 Cd2 OW2 -23.4(3) . .
